data_1525512
loop_
_publ_author_name
'Zemni, S.'
'Vicat, J.'
'Chaudouet, P.'
'Lambert, B.'
'Madar, R.'
'Senateur, J.P.'

_publ_section_title
;
 Phase relationships in the ternary system Ti - Au - Al at 775 K
;
_journal_name_full 'Journal of the Less-Common Metals'
_journal_page_first 113
_journal_page_last 127
_journal_volume 143
_journal_year 1988
_chemical_formula_sum 'As61.08 Rh49.52 U32'
_chemical_name_systematic '(Rh16 U As19)4.33'
_space_group_IT_number 108
_symmetry_space_group_name_Hall 'I 4 -2c'
_symmetry_space_group_name_H-M 'I 4 c m'
_cell_angle_alpha 90
_cell_angle_beta 90
_cell_angle_gamma 90
_cell_formula_units_Z 1
_cell_length_a 11.554
_cell_length_b 11.554
_cell_length_c 19.359
_cell_volume 2584.328
_citation_journal_id_ASTM JCOMAH
_cod_data_source_file Zemni_JCOMAH_1988_120.cif
_cod_data_source_block As61.08Rh49.52U32
_cod_database_code 1525512

loop_
_symmetry_equiv_pos_as_xyz
x,y,z
-y,x,z
-x,-y,z
y,-x,z
-x,y,z+1/2
-y,-x,z+1/2
x,-y,z+1/2
y,x,z+1/2
x+1/2,y+1/2,z+1/2
-y+1/2,x+1/2,z+1/2
-x+1/2,-y+1/2,z+1/2
y+1/2,-x+1/2,z+1/2
-x+1/2,y+1/2,z+1
-y+1/2,-x+1/2,z+1
x+1/2,-y+1/2,z+1
y+1/2,x+1/2,z+1

loop_
_atom_site_label
_atom_site_type_symbol
_atom_site_fract_x
_atom_site_fract_y
_atom_site_fract_z
_atom_site_occupancy
_atom_site_U_iso_or_equiv
Rh6 Rh 0.379 0.383 0.118 1 0.0
As6 As 0.25 0.995 0.043 1 0.0
As5 As 0.418 0.918 0.853 0.86 0.0
Rh5 Rh 0.2473 0.043 0.433 0.45 0.0
As1 As 0 0 0.187 1 0.0
Rh2 Rh 0.224 0.724 0.321 0.79 0.0
Rh1 Rh 0 0 0.322 1 0.0
As2 As 0.5 0 0.799 0.55 0.0
U1 U 0 0 0 1 0.0
U3 U 0.2471 0.7471 0.985 1 0.0
Rh3 Rh 0.37 0.87 0.129 1 0.0
Rh4 Rh 0.385 0.885 0.62 1 0.0
U2 U 0.5 0 0.985 1 0.0
As7 As 0.87 0.854 0.37 1 0.0
As4 As 0.356 0.856 0.368 1 0.0
U4 U 0.2417 0.9894 0.2434 1 0.0
As3 As 0.25 0.75 0.201 1 0.0
